data_2300003
loop_
_publ_author_name
'Bolte, Michael'

_publ_section_title
;
 <i>TWINLAW</i> and <i>HKLF</i>5: two programs for the handling of
 non-merohedral twins
;
_journal_issue 1
_journal_name_full 'Journal of Applied Crystallography'
_journal_page_first 162
_journal_page_last 165
_journal_paper_doi 10.1107/S0021889803027146
_journal_volume 37
_journal_year 2004
_chemical_formula_moiety 'Sr 2+, 2(H2 P O4 ) -, H2 O'
_chemical_formula_sum 'H6 O9 P2 Sr'
_chemical_formula_weight 299.61
_chemical_name_systematic ?
_space_group_IT_number 2
_symmetry_cell_setting triclinic
_symmetry_space_group_name_Hall '-P 1'
_symmetry_space_group_name_H-M 'P -1'
_atom_sites_solution_hydrogens geom
_atom_sites_solution_primary direct
_atom_sites_solution_secondary difmap
_audit_creation_method SHELXL-97
_cell_angle_alpha 93.560(12)
_cell_angle_beta 95.542(12)
_cell_angle_gamma 114.013(11)
_cell_formula_units_Z 2
_cell_length_a 5.7491(8)
_cell_length_b 6.4104(9)
_cell_length_c 12.1002(17)
_cell_measurement_reflns_used 7405
_cell_measurement_temperature 100(2)
_cell_measurement_theta_max 27.8
_cell_measurement_theta_min 3.3
_cell_volume 402.91(11)
_computing_cell_refinement X-Area
_computing_data_collection 'X-Area (Stoe & Cie, 2001)'
_computing_data_reduction X-Area
_computing_molecular_graphics 'XP in SHELXTL-Plus (Sheldrick, 1991)'
_computing_publication_material 'SHELXL97 and PLATON'
_computing_structure_refinement 'SHELXL97 (Sheldrick, 1997) '
_computing_structure_solution 'SHELXS97 (Sheldrick, 1990) '
_diffrn_ambient_temperature 100(2)
_diffrn_measured_fraction_theta_full 0.988
_diffrn_measured_fraction_theta_max 0.988
_diffrn_measurement_device_type 'STOE IPDS II two-circle-diffractometer'
_diffrn_measurement_method \w
_diffrn_radiation_monochromator graphite
_diffrn_radiation_source 'fine-focus sealed tube'
_diffrn_radiation_type MoK\a
_diffrn_radiation_wavelength 0.71073
_diffrn_reflns_av_R_equivalents 0.0000
_diffrn_reflns_av_sigmaI/netI 0.0294
_diffrn_reflns_limit_h_max 7
_diffrn_reflns_limit_h_min -7
_diffrn_reflns_limit_k_max 8
_diffrn_reflns_limit_k_min -8
_diffrn_reflns_limit_l_max 15
_diffrn_reflns_limit_l_min -4
_diffrn_reflns_number 1915
_diffrn_reflns_theta_full 27.93
_diffrn_reflns_theta_max 27.93
_diffrn_reflns_theta_min 3.40
_diffrn_standards_decay_% 0
_diffrn_standards_interval_time 0
_diffrn_standards_number 0
_exptl_absorpt_coefficient_mu 7.106
_exptl_absorpt_correction_T_max 0.7642
_exptl_absorpt_correction_T_min 0.3611
_exptl_absorpt_correction_type multi-scan
_exptl_absorpt_process_details 'MULABS (Spek, 1990; Blessing, 1995)'
_exptl_crystal_colour colourless
_exptl_crystal_density_diffrn 2.470
_exptl_crystal_density_method 'not measured'
_exptl_crystal_description block
_exptl_crystal_F_000 292
_exptl_crystal_size_max 0.18
_exptl_crystal_size_mid 0.13
_exptl_crystal_size_min 0.04
_refine_diff_density_max 1.531
_refine_diff_density_min -1.722
_refine_ls_extinction_coef 0.073(10)
_refine_ls_extinction_expression Fc^*^=kFc[1+0.001xFc^2^\l^3^/sin(2\q)]^-1/4^
_refine_ls_extinction_method SHELXL
_refine_ls_goodness_of_fit_ref 1.096
_refine_ls_hydrogen_treatment mixed
_refine_ls_matrix_type full
_refine_ls_number_parameters 117
_refine_ls_number_reflns 1915
_refine_ls_number_restraints 2
_refine_ls_restrained_S_all 1.096
_refine_ls_R_factor_all 0.0563
_refine_ls_R_factor_gt 0.0539
_refine_ls_shift/su_max 0.000
_refine_ls_shift/su_mean 0.000
_refine_ls_structure_factor_coef Fsqd
_refine_ls_weighting_details 'calc w=1/[\s^2^(Fo^2^)+(0.1047P)^2^+1.6546P] where P=(Fo^2^+2Fc^2^)/3'
_refine_ls_weighting_scheme calc
_refine_ls_wR_factor_gt 0.1520
_refine_ls_wR_factor_ref 0.1532
_reflns_number_gt 1776
_reflns_number_total 1915
_reflns_threshold_expression I>2\s(I)
_cod_data_source_file dd5003.cif
_cod_data_source_block final
_cod_depositor_comments
;
The following automatic conversions were performed:
'_symmetry_cell_setting' value 'Triclinic' changed to 'triclinic'
according to '/home/saulius/struct/CIF-dictionaries/cif_core.dic'
dictionary named 'cif_core.dic' version 2.4.1 from 2010-06-29.

Automatic conversion script
Id: cif_fix_enum 1527 2010-12-29 10:47:43Z saulius 

The following automatic conversions were performed:

'_symmetry_cell_setting' value 'Triclinic' changed to 'triclinic'
according to /home/saulius/struct/CIF-dictionaries/cif_core.dic
dictionary named 'cif_core.dic' version 2.4.1 from 2010-06-29.

Automatic conversion script
Id: cif_fix_values 1715 2011-07-08 13:25:40Z adriana 
;
_cod_original_cell_volume 402.91(10)
_cod_database_code 2300003
_cod_database_fobs_code 2300003

loop_
_symmetry_equiv_pos_as_xyz
'x, y, z'
'-x, -y, -z'

loop_
_atom_site_label
_atom_site_fract_x
_atom_site_fract_y
_atom_site_fract_z
_atom_site_U_iso_or_equiv
_atom_site_adp_type
_atom_site_calc_flag
_atom_site_refinement_flags
_atom_site_occupancy
_atom_site_disorder_assembly
_atom_site_disorder_group
_atom_site_type_symbol
Sr1 0.46262(9) 0.22456(9) 0.38965(4) 0.0133(2) Uani d . 1 . . Sr
O1 0.5920(8) 0.9954(8) 0.2346(4) 0.0179(9) Uani d D 1 . . O
H1A 0.498(14) 0.879(9) 0.190(6) 0.022 Uiso d D 1 . . H
H1B 0.675(15) 1.084(12) 0.190(6) 0.022 Uiso d D 1 . . H
P1 -0.0286(3) 0.7215(3) 0.39972(12) 0.0139(3) Uani d . 1 . . P
P2 0.2259(3) 0.3903(3) 0.12194(12) 0.0145(4) Uani d . 1 . . P
O11 -0.0158(8) 0.9070(8) 0.3165(4) 0.0178(9) Uani d . 1 . . O
O12 -0.2545(8) 0.6643(8) 0.4629(4) 0.0178(9) Uani d . 1 . . O
O13 0.2380(8) 0.8216(7) 0.4615(4) 0.0166(9) Uani d . 1 . . O
O14 -0.0882(8) 0.4897(7) 0.3255(4) 0.0174(9) Uani d . 1 . . O
O21 -0.0721(9) 0.2547(8) 0.0861(4) 0.0203(9) Uani d . 1 . . O
O22 0.3205(8) 0.6205(8) 0.0740(4) 0.0170(9) Uani d . 1 . . O
O23 0.2681(8) 0.4053(8) 0.2479(4) 0.0176(9) Uani d . 1 . . O
O24 0.3581(9) 0.2409(8) 0.0739(4) 0.0211(9) Uani d . 1 . . O

loop_
_atom_site_aniso_label
_atom_site_aniso_U_11
_atom_site_aniso_U_22
_atom_site_aniso_U_33
_atom_site_aniso_U_12
_atom_site_aniso_U_13
_atom_site_aniso_U_23
Sr1 0.0108(3) 0.0136(3) 0.0145(3) 0.0042(2) 0.0015(2) 0.0009(2)
O1 0.016(2) 0.015(2) 0.020(2) 0.0043(16) 0.0037(16) 0.0021(16)
P1 0.0120(7) 0.0143(7) 0.0139(7) 0.0041(5) 0.0019(5) 0.0003(6)
P2 0.0131(7) 0.0163(7) 0.0138(7) 0.0056(5) 0.0023(5) 0.0012(6)
O11 0.0133(19) 0.017(2) 0.022(2) 0.0047(16) 0.0029(16) 0.0037(17)
O12 0.0127(19) 0.019(2) 0.021(2) 0.0061(16) 0.0028(16) 0.0007(17)
O13 0.0095(19) 0.015(2) 0.021(2) 0.0010(16) 0.0001(16) 0.0016(17)
O14 0.0136(19) 0.0123(19) 0.023(2) 0.0026(16) 0.0033(16) -0.0018(16)
O21 0.017(2) 0.022(2) 0.019(2) 0.0055(17) 0.0008(16) 0.0035(18)
O22 0.014(2) 0.019(2) 0.018(2) 0.0061(17) 0.0042(16) 0.0025(16)
O23 0.017(2) 0.021(2) 0.0147(19) 0.0085(17) 0.0004(16) 0.0013(16)
O24 0.022(2) 0.022(2) 0.024(2) 0.0112(18) 0.0118(18) 0.0026(18)

loop_
_atom_type_symbol
_atom_type_description
_atom_type_scat_dispersion_real
_atom_type_scat_dispersion_imag
_atom_type_scat_source
O O 0.0106 0.0060 'International Tables Vol C Tables 4.2.6.8 and 6.1.1.4'
H H 0.0000 0.0000 'International Tables Vol C Tables 4.2.6.8 and 6.1.1.4'
P P 0.1023 0.0942 'International Tables Vol C Tables 4.2.6.8 and 6.1.1.4'
Sr Sr -1.5307 3.2498 'International Tables Vol C Tables 4.2.6.8 and 6.1.1.4'

loop_
_geom_angle_atom_site_label_1
_geom_angle_atom_site_label_2
_geom_angle_atom_site_label_3
_geom_angle_site_symmetry_1
_geom_angle_site_symmetry_3
_geom_angle
O12 Sr1 O13 2_566 2_666 88.47(15)
O12 Sr1 O23 2_566 . 90.61(15)
O13 Sr1 O23 2_666 . 161.28(15)
O12 Sr1 O13 2_566 1_545 81.60(15)
O13 Sr1 O13 2_666 1_545 70.77(15)
O23 Sr1 O13 . 1_545 127.55(14)
O12 Sr1 O1 2_566 1_545 164.86(15)
O13 Sr1 O1 2_666 1_545 92.01(14)
O23 Sr1 O1 . 1_545 93.70(14)
O13 Sr1 O1 1_545 1_545 84.28(14)
O12 Sr1 O12 2_566 1_655 72.06(16)
O13 Sr1 O12 2_666 1_655 80.82(14)
O23 Sr1 O12 . 1_655 81.12(15)
O13 Sr1 O12 1_545 1_655 141.54(14)
O1 Sr1 O12 1_545 1_655 122.95(13)
O12 Sr1 O14 2_566 1_655 126.05(14)
O13 Sr1 O14 2_666 1_655 80.12(14)
O23 Sr1 O14 . 1_655 85.36(14)
O13 Sr1 O14 1_545 1_655 139.44(14)
O1 Sr1 O14 1_545 1_655 68.84(13)
O12 Sr1 O14 1_655 1_655 54.14(13)
O12 Sr1 O11 2_566 1_545 83.91(14)
O13 Sr1 O11 2_666 1_545 124.57(14)
O23 Sr1 O11 . 1_545 73.86(14)
O13 Sr1 O11 1_545 1_545 53.80(13)
O1 Sr1 O11 1_545 1_545 83.37(14)
O12 Sr1 O11 1_655 1_545 144.95(14)
O14 Sr1 O11 1_655 1_545 144.09(14)
O12 Sr1 P1 2_566 1_655 98.14(11)
O13 Sr1 P1 2_666 1_655 79.17(10)
O23 Sr1 P1 . 1_655 82.45(11)
O13 Sr1 P1 1_545 1_655 149.94(10)
O1 Sr1 P1 1_545 1_655 96.81(10)
O12 Sr1 P1 1_655 1_655 26.16(9)
O14 Sr1 P1 1_655 1_655 27.98(9)
O11 Sr1 P1 1_545 1_655 156.26(10)
O12 Sr1 P1 2_566 1_545 80.18(11)
O13 Sr1 P1 2_666 1_545 96.48(10)
O23 Sr1 P1 . 1_545 101.78(11)
O13 Sr1 P1 1_545 1_545 25.77(9)
O1 Sr1 P1 1_545 1_545 84.73(10)
O12 Sr1 P1 1_655 1_545 152.14(10)
O14 Sr1 P1 1_655 1_545 153.11(10)
O11 Sr1 P1 1_545 1_545 28.13(10)
P1 Sr1 P1 1_655 1_545 175.42(5)
O12 Sr1 Sr1 2_566 2_666 37.60(11)
O13 Sr1 Sr1 2_666 2_666 83.21(10)
O23 Sr1 Sr1 . 2_666 84.68(10)
O13 Sr1 Sr1 1_545 2_666 114.54(10)
O1 Sr1 Sr1 1_545 2_666 157.36(10)
O12 Sr1 Sr1 1_655 2_666 34.46(9)
O14 Sr1 Sr1 1_655 2_666 88.52(9)
O11 Sr1 Sr1 1_545 2_666 117.51(10)
P1 Sr1 Sr1 1_655 2_666 60.56(3)
P1 Sr1 Sr1 1_545 2_666 117.75(3)
O12 Sr1 Sr1 2_566 2_656 83.81(11)
O13 Sr1 Sr1 2_666 2_656 36.48(10)
O23 Sr1 Sr1 . 2_656 161.60(11)
O13 Sr1 Sr1 1_545 2_656 34.29(9)
O1 Sr1 Sr1 1_545 2_656 87.60(10)
O12 Sr1 Sr1 1_655 2_656 113.44(10)
O14 Sr1 Sr1 1_655 2_656 112.08(10)
O11 Sr1 Sr1 1_545 2_656 88.09(10)
P1 Sr1 Sr1 1_655 2_656 115.65(3)
P1 Sr1 Sr1 1_545 2_656 60.02(3)
Sr1 Sr1 Sr1 2_666 2_656 101.01(2)
Sr1 O1 H1A 1_565 . 130(6)
Sr1 O1 H1B 1_565 . 110(6)
H1A O1 H1B . . 101(8)
O13 P1 O12 . . 119.9(3)
O13 P1 O14 . . 111.7(2)
O12 P1 O14 . . 104.0(2)
O13 P1 O11 . . 102.3(2)
O12 P1 O11 . . 111.5(3)
O14 P1 O11 . . 106.9(2)
O13 P1 Sr1 . 1_455 134.59(18)
O12 P1 Sr1 . 1_455 51.41(18)
O14 P1 Sr1 . 1_455 52.57(16)
O11 P1 Sr1 . 1_455 122.63(17)
O13 P1 Sr1 . 1_565 49.63(17)
O12 P1 Sr1 . 1_565 129.84(19)
O14 P1 Sr1 . 1_565 125.89(17)
O11 P1 Sr1 . 1_565 52.95(16)
Sr1 P1 Sr1 1_455 1_565 175.41(5)
O23 P2 O22 . . 115.2(3)
O23 P2 O24 . . 108.1(3)
O22 P2 O24 . . 110.0(3)
O23 P2 O21 . . 106.1(2)
O22 P2 O21 . . 109.6(3)
O24 P2 O21 . . 107.5(3)
P1 O11 Sr1 . 1_565 98.9(2)
P1 O12 Sr1 . 2_566 149.3(3)
P1 O12 Sr1 . 1_455 102.4(2)
Sr1 O12 Sr1 2_566 1_455 107.94(16)
P1 O13 Sr1 . 2_666 145.9(3)
P1 O13 Sr1 . 1_565 104.6(2)
Sr1 O13 Sr1 2_666 1_565 109.23(15)
P1 O14 Sr1 . 1_455 99.5(2)
P2 O23 Sr1 . . 135.5(3)

loop_
_geom_bond_atom_site_label_1
_geom_bond_atom_site_label_2
_geom_bond_site_symmetry_2
_geom_bond_distance
_geom_bond_publ_flag
Sr1 O12 2_566 2.464(4) ?
Sr1 O13 2_666 2.485(4) ?
Sr1 O23 . 2.543(4) ?
Sr1 O13 1_545 2.622(4) ?
Sr1 O1 1_545 2.654(5) ?
Sr1 O12 1_655 2.657(5) ?
Sr1 O14 1_655 2.672(4) ?
Sr1 O11 1_545 2.691(4) ?
Sr1 P1 1_655 3.3191(16) ?
Sr1 P1 1_545 3.3308(16) ?
Sr1 Sr1 2_666 4.1423(12) ?
Sr1 Sr1 2_656 4.1648(12) ?
O1 Sr1 1_565 2.654(5) ?
O1 H1A . 0.841(10) ?
O1 H1B . 0.840(10) ?
P1 O13 . 1.496(4) ?
P1 O12 . 1.498(4) ?
P1 O14 . 1.579(4) ?
P1 O11 . 1.589(5) ?
P1 Sr1 1_455 3.3191(16) ?
P1 Sr1 1_565 3.3307(16) ?
P2 O23 . 1.510(4) ?
P2 O22 . 1.525(5) ?
P2 O24 . 1.562(5) ?
P2 O21 . 1.574(5) ?
O11 Sr1 1_565 2.691(4) ?
O12 Sr1 2_566 2.464(4) ?
O12 Sr1 1_455 2.657(5) ?
O13 Sr1 2_666 2.485(4) ?
O13 Sr1 1_565 2.622(4) ?
O14 Sr1 1_455 2.672(4) ?

loop_
_geom_hbond_atom_site_label_D
_geom_hbond_atom_site_label_H
_geom_hbond_atom_site_label_A
_geom_hbond_site_symmetry_A
_geom_hbond_distance_DH
_geom_hbond_distance_HA
_geom_hbond_distance_DA
_geom_hbond_angle_DHA
O1 H1A O22 . 0.841(10) 1.952(17) 2.788(6) 172(8)
O1 H1B O21 1_665 0.840(10) 2.03(2) 2.855(6) 166(8)

loop_
_geom_torsion_atom_site_label_1
_geom_torsion_atom_site_label_2
_geom_torsion_atom_site_label_3
_geom_torsion_atom_site_label_4
_geom_torsion_site_symmetry_1
_geom_torsion_site_symmetry_4
_geom_torsion
O13 P1 O11 Sr1 . 1_565 -5.0(3)
O12 P1 O11 Sr1 . 1_565 124.4(2)
O14 P1 O11 Sr1 . 1_565 -122.5(2)
Sr1 P1 O11 Sr1 1_455 1_565 -178.53(6)
O13 P1 O12 Sr1 . 2_566 46.3(6)
O14 P1 O12 Sr1 . 2_566 172.0(5)
O11 P1 O12 Sr1 . 2_566 -73.1(6)
Sr1 P1 O12 Sr1 1_455 2_566 171.6(7)
Sr1 P1 O12 Sr1 1_565 2_566 -14.1(7)
O13 P1 O12 Sr1 . 1_455 -125.2(2)
O14 P1 O12 Sr1 . 1_455 0.4(3)
O11 P1 O12 Sr1 . 1_455 115.3(2)
Sr1 P1 O12 Sr1 1_565 1_455 174.30(7)
O12 P1 O13 Sr1 . 2_666 54.7(6)
O14 P1 O13 Sr1 . 2_666 -67.2(5)
O11 P1 O13 Sr1 . 2_666 178.7(4)
Sr1 P1 O13 Sr1 1_455 2_666 -9.0(6)
Sr1 P1 O13 Sr1 1_565 2_666 173.4(6)
O12 P1 O13 Sr1 . 1_565 -118.7(3)
O14 P1 O13 Sr1 . 1_565 119.4(2)
O11 P1 O13 Sr1 . 1_565 5.3(3)
Sr1 P1 O13 Sr1 1_455 1_565 177.57(8)
O13 P1 O14 Sr1 . 1_455 130.3(2)
O12 P1 O14 Sr1 . 1_455 -0.4(3)
O11 P1 O14 Sr1 . 1_455 -118.5(2)
Sr1 P1 O14 Sr1 1_565 1_455 -174.61(7)
O22 P2 O23 Sr1 . . -129.4(3)
O24 P2 O23 Sr1 . . -6.0(4)
O21 P2 O23 Sr1 . . 109.1(4)
O12 Sr1 O23 P2 2_566 . -163.5(4)
O13 Sr1 O23 P2 2_666 . 109.5(5)
O13 Sr1 O23 P2 1_545 . -83.6(4)
O1 Sr1 O23 P2 1_545 . 2.0(4)
O12 Sr1 O23 P2 1_655 . 124.8(4)
O14 Sr1 O23 P2 1_655 . 70.4(4)
O11 Sr1 O23 P2 1_545 . -80.0(4)
P1 Sr1 O23 P2 1_655 . 98.4(4)
P1 Sr1 O23 P2 1_545 . -83.4(4)
Sr1 Sr1 O23 P2 2_666 . 159.3(4)
Sr1 Sr1 O23 P2 2_656 . -91.6(4)
